data_2214656
loop_
_publ_author_name
'Chu, Zhao-Lian'
'Xu, Gang'
'Huang, Wei'
'Gou, Shao-Hua'

_publ_section_title
;<i>catena</i>-Poly[[[diaquacadmium(II)]-bis[\m-4-<i>tert</i>-butyl-2,6-bis(1,2,4-triazol-1-ylmethyl)phenol]]
 dinitrate dihydrate]
;
_journal_coeditor_code GG2024
_journal_issue 8
_journal_name_full 'Acta Crystallographica Section E'
_journal_page_first m2155
_journal_page_last m2156
_journal_paper_doi 10.1107/S1600536807033685
_journal_volume 63
_journal_year 2007
_chemical_formula_iupac '[Cd (C16 H20 N6 O)2 (H2 O)2] (N O3)2, 2H2 O'
_chemical_formula_moiety 'C32 H44 Cd N12 O4 2+, 2(N O3 -), 2(H2 O)'
_chemical_formula_sum 'C32 H48 Cd N14 O12'
_chemical_formula_weight 933.24
_chemical_name_systematic
;
catena-Poly[[[diaquacadmium(II)]-bis[\m-4-<i>tert</i>-butyl-2,6-bis(1,2,4-
triazol-1-ylmethyl)phenol]] dinitrate dihydrate]
;
_space_group_IT_number 14
_symmetry_cell_setting monoclinic
_symmetry_space_group_name_Hall '-P 2ybc'
_symmetry_space_group_name_H-M 'P 1 21/c 1'
_atom_sites_solution_hydrogens geom
_atom_sites_solution_primary direct
_atom_sites_solution_secondary difmap
_audit_creation_method SHELXL-97
_cell_angle_alpha 90
_cell_angle_beta 108.592(4)
_cell_angle_gamma 90
_cell_formula_units_Z 2
_cell_length_a 11.960(4)
_cell_length_b 9.448(3)
_cell_length_c 18.756(6)
_cell_measurement_reflns_used 848
_cell_measurement_temperature 293(2)
_cell_measurement_theta_max 23.5
_cell_measurement_theta_min 2.28
_cell_volume 2008.8(11)
_computing_cell_refinement 'SAINT (Bruker, 2000)'
_computing_data_collection 'SMART (Bruker, 2000)'
_computing_data_reduction SAINT
_computing_molecular_graphics SHELXTL
_computing_publication_material SHELXTL
_computing_structure_refinement SHELXTL
_computing_structure_solution 'SHELXTL (Bruker, 2000)'
_diffrn_ambient_temperature 293(2)
_diffrn_measured_fraction_theta_full 0.990
_diffrn_measured_fraction_theta_max 0.990
_diffrn_measurement_device_type 'Bruker SMART CCD area-detector'
_diffrn_measurement_method '\f and \w'
_diffrn_radiation_monochromator graphite
_diffrn_radiation_source 'fine-focus sealed tube'
_diffrn_radiation_type MoK\a
_diffrn_radiation_wavelength 0.71073
_diffrn_reflns_av_R_equivalents 0.0309
_diffrn_reflns_av_sigmaI/netI 0.0496
_diffrn_reflns_limit_h_max 14
_diffrn_reflns_limit_h_min -12
_diffrn_reflns_limit_k_max 11
_diffrn_reflns_limit_k_min -7
_diffrn_reflns_limit_l_max 23
_diffrn_reflns_limit_l_min -22
_diffrn_reflns_number 8433
_diffrn_reflns_theta_full 26.00
_diffrn_reflns_theta_max 26.00
_diffrn_reflns_theta_min 1.80
_exptl_absorpt_coefficient_mu 0.621
_exptl_absorpt_correction_T_max 0.886
_exptl_absorpt_correction_T_min 0.812
_exptl_absorpt_correction_type multi-scan
_exptl_absorpt_process_details '(SADABS; Bruker, 2000)'
_exptl_crystal_colour colorless
_exptl_crystal_density_diffrn 1.543
_exptl_crystal_density_method 'not measured'
_exptl_crystal_description block
_exptl_crystal_F_000 964
_exptl_crystal_size_max 0.35
_exptl_crystal_size_mid 0.30
_exptl_crystal_size_min 0.20
_refine_diff_density_max 0.920
_refine_diff_density_min -0.460
_refine_ls_extinction_method none
_refine_ls_goodness_of_fit_ref 1.075
_refine_ls_hydrogen_treatment constr
_refine_ls_matrix_type full
_refine_ls_number_parameters 272
_refine_ls_number_reflns 3897
_refine_ls_number_restraints 0
_refine_ls_restrained_S_all 1.075
_refine_ls_R_factor_all 0.0600
_refine_ls_R_factor_gt 0.0440
_refine_ls_shift/su_max 0.000
_refine_ls_shift/su_mean 0.000
_refine_ls_structure_factor_coef Fsqd
_refine_ls_weighting_details 'w=1/[\s^2^(Fo^2^)+(0.047P)^2^] where P=(Fo^2^+2Fc^2^)/3'
_refine_ls_weighting_scheme calc
_refine_ls_wR_factor_gt 0.1020
_refine_ls_wR_factor_ref 0.1067
_reflns_number_gt 2974
_reflns_number_total 3897
_reflns_threshold_expression I>2\s(I)
_cod_data_source_file gg2024.cif
_cod_data_source_block I
_cod_original_cell_volume 2008.9(11)
_cod_original_sg_symbol_H-M 'P 21/c'
_cod_database_code 2214656
_cod_database_fobs_code 2214656

loop_
_symmetry_equiv_pos_as_xyz
'x, y, z'
'-x, y+1/2, -z+1/2'
'-x, -y, -z'
'x, -y-1/2, z-1/2'

loop_
_atom_site_type_symbol
_atom_site_label
_atom_site_fract_x
_atom_site_fract_y
_atom_site_fract_z
_atom_site_U_iso_or_equiv
_atom_site_adp_type
_atom_site_calc_flag
_atom_site_refinement_flags
_atom_site_occupancy
Cd Cd1 1.0000 0.5000 0.0000 0.03931(14) Uani d S 1
C C1 0.4821(3) 0.1571(4) 0.07099(17) 0.0367(8) Uani d . 1
C C2 0.4142(3) 0.0348(3) 0.05930(19) 0.0362(8) Uani d . 1
C C3 0.4560(3) -0.0813(4) 0.10476(18) 0.0389(8) Uani d . 1
H H3 0.4097 -0.1625 0.0971 0.047 Uiso calc R 1
C C4 0.5635(3) -0.0817(4) 0.16110(18) 0.0389(8) Uani d . 1
C C5 0.6286(3) 0.0425(4) 0.17102(18) 0.0394(8) Uani d . 1
H H5 0.7015 0.0455 0.2085 0.047 Uiso calc R 1
C C6 0.5898(3) 0.1625(3) 0.12747(17) 0.0359(7) Uani d . 1
C C7 0.6600(3) 0.2970(4) 0.14719(19) 0.0441(9) Uani d . 1
H H7A 0.6086 0.3715 0.1542 0.053 Uiso calc R 1
H H7B 0.7219 0.2835 0.1948 0.053 Uiso calc R 1
C C8 0.8256(3) 0.3626(4) 0.0972(2) 0.0463(9) Uani d . 1
H H8 0.8886 0.3422 0.1401 0.056 Uiso calc R 1
C C9 0.7236(3) 0.4264(4) -0.0096(2) 0.0489(9) Uani d . 1
H H9 0.7025 0.4610 -0.0585 0.059 Uiso calc R 1
C C10 0.2986(3) 0.0280(4) -0.0035(2) 0.0433(9) Uani d . 1
H H10A 0.3098 0.0617 -0.0496 0.052 Uiso calc R 1
H H10B 0.2725 -0.0696 -0.0113 0.052 Uiso calc R 1
C C11 0.1637(3) 0.2360(4) -0.01451(19) 0.0452(9) Uani d . 1
H H11 0.1845 0.2853 -0.0513 0.054 Uiso calc R 1
C C12 0.0861(3) 0.1758(4) 0.0643(2) 0.0594(11) Uani d . 1
H H12 0.0388 0.1771 0.0952 0.071 Uiso calc R 1
C C13 0.6105(3) -0.2113(4) 0.21066(18) 0.0456(9) Uani d . 1
C C14 0.5190(4) -0.3283(4) 0.1967(2) 0.0707(13) Uani d . 1
H H14A 0.5023 -0.3633 0.1464 0.106 Uiso calc R 1
H H14B 0.4480 -0.2915 0.2032 0.106 Uiso calc R 1
H H14C 0.5489 -0.4039 0.2318 0.106 Uiso calc R 1
C C15 0.6439(4) -0.1696(5) 0.2937(2) 0.0679(12) Uani d . 1
H H15A 0.5759 -0.1321 0.3038 0.102 Uiso calc R 1
H H15B 0.7048 -0.0990 0.3048 0.102 Uiso calc R 1
H H15C 0.6720 -0.2514 0.3246 0.102 Uiso calc R 1
C C16 0.7174(4) -0.2704(5) 0.1931(3) 0.0804(14) Uani d . 1
H H16A 0.7468 -0.3518 0.2240 0.121 Uiso calc R 1
H H16B 0.7779 -0.1994 0.2031 0.121 Uiso calc R 1
H H16C 0.6948 -0.2971 0.1410 0.121 Uiso calc R 1
N N1 0.7139(2) 0.3441(3) 0.09105(15) 0.0391(7) Uani d . 1
N N2 0.6458(2) 0.3859(3) 0.02182(16) 0.0488(8) Uani d . 1
N N3 0.8359(2) 0.4139(3) 0.03429(16) 0.0452(7) Uani d . 1
N N4 0.2073(2) 0.1133(3) 0.01273(14) 0.0390(7) Uani d . 1
N N5 0.1576(3) 0.0706(4) 0.06402(18) 0.0564(8) Uani d . 1
N N6 0.0867(2) 0.2805(3) 0.01688(16) 0.0439(7) Uani d . 1
N N7 0.9577(4) 0.0212(6) 0.2125(3) 0.0825(13) Uani d . 1
O O1 0.43423(19) 0.2713(2) 0.02633(14) 0.0460(6) Uani d . 1
H H1 0.4874 0.3215 0.0216 0.069 Uiso calc R 1
O O2 1.1054(2) 0.5603(3) 0.12084(14) 0.0670(8) Uani d . 1
H H2A 1.1197 0.6486 0.1253 0.080 Uiso d R 1
H H2B 1.0652 0.5326 0.1483 0.080 Uiso d R 1
O O3 0.1714(3) 0.8280(3) 0.16290(17) 0.0990(11) Uani d . 1
H H3B 0.2153 0.8576 0.1383 0.149 Uiso d R 1
H H3C 0.1105 0.8802 0.1535 0.149 Uiso d R 1
O O4 0.9864(7) -0.0496(6) 0.2614(3) 0.239(4) Uani d . 1
O O5 0.9399(5) 0.0037(5) 0.1480(3) 0.164(3) Uani d . 1
O O6 0.9167(5) 0.1339(7) 0.2248(4) 0.178(2) Uani d . 1

loop_
_atom_site_aniso_label
_atom_site_aniso_U_11
_atom_site_aniso_U_22
_atom_site_aniso_U_33
_atom_site_aniso_U_12
_atom_site_aniso_U_13
_atom_site_aniso_U_23
Cd1 0.0348(2) 0.0368(2) 0.0502(2) 0.00473(15) 0.01896(15) 0.00747(17)
C1 0.0419(18) 0.032(2) 0.0437(18) 0.0064(15) 0.0250(15) 0.0041(15)
C2 0.0361(17) 0.032(2) 0.0462(19) 0.0023(13) 0.0206(15) -0.0034(14)
C3 0.0436(19) 0.031(2) 0.050(2) 0.0004(15) 0.0257(16) -0.0005(16)
C4 0.046(2) 0.033(2) 0.0445(19) 0.0035(16) 0.0247(16) 0.0019(16)
C5 0.0402(18) 0.042(2) 0.0401(18) 0.0016(15) 0.0187(15) 0.0037(15)
C6 0.0406(18) 0.034(2) 0.0409(17) -0.0034(14) 0.0241(15) -0.0016(15)
C7 0.050(2) 0.041(2) 0.049(2) -0.0056(16) 0.0279(17) -0.0027(17)
C8 0.0394(19) 0.049(2) 0.050(2) -0.0010(16) 0.0137(16) 0.0048(18)
C9 0.044(2) 0.052(3) 0.050(2) -0.0069(17) 0.0143(17) 0.0138(19)
C10 0.046(2) 0.036(2) 0.051(2) 0.0047(15) 0.0189(16) -0.0055(15)
C11 0.049(2) 0.038(2) 0.052(2) 0.0077(16) 0.0210(17) 0.0092(17)
C12 0.059(2) 0.056(3) 0.080(3) 0.012(2) 0.046(2) 0.018(2)
C13 0.055(2) 0.039(2) 0.048(2) 0.0038(16) 0.0224(17) 0.0107(17)
C14 0.087(3) 0.046(3) 0.073(3) -0.006(2) 0.016(2) 0.019(2)
C15 0.087(3) 0.060(3) 0.053(2) 0.002(2) 0.018(2) 0.014(2)
C16 0.080(3) 0.066(3) 0.110(4) 0.032(2) 0.051(3) 0.037(3)
N1 0.0404(15) 0.0347(17) 0.0460(16) -0.0040(12) 0.0190(13) 0.0022(13)
N2 0.0390(16) 0.051(2) 0.0560(18) -0.0041(14) 0.0148(14) 0.0149(15)
N3 0.0421(17) 0.044(2) 0.0533(17) -0.0008(13) 0.0206(14) 0.0075(14)
N4 0.0381(15) 0.0352(18) 0.0442(15) -0.0003(12) 0.0138(12) -0.0010(13)
N5 0.0540(19) 0.048(2) 0.079(2) 0.0102(16) 0.0372(17) 0.0191(18)
N6 0.0391(16) 0.0387(18) 0.0575(18) 0.0058(13) 0.0205(14) 0.0071(14)
N7 0.088(3) 0.090(4) 0.071(3) 0.004(2) 0.028(2) 0.010(3)
O1 0.0433(13) 0.0332(15) 0.0646(15) 0.0034(11) 0.0215(12) 0.0128(12)
O2 0.086(2) 0.0573(18) 0.0549(16) 0.0001(16) 0.0189(15) 0.0034(14)
O3 0.118(3) 0.070(2) 0.100(2) -0.0065(19) 0.022(2) 0.0237(19)
O4 0.374(10) 0.121(4) 0.116(4) 0.077(5) -0.069(5) 0.028(3)
O5 0.171(5) 0.258(7) 0.079(3) -0.079(4) 0.063(3) -0.017(3)
O6 0.169(5) 0.143(5) 0.242(7) 0.026(4) 0.093(5) 0.025(5)

loop_
_atom_type_symbol
_atom_type_description
_atom_type_scat_dispersion_real
_atom_type_scat_dispersion_imag
_atom_type_scat_source
C C 0.0033 0.0016 'International Tables Vol C Tables 4.2.6.8 and 6.1.1.4'
H H 0.0000 0.0000 'International Tables Vol C Tables 4.2.6.8 and 6.1.1.4'
N N 0.0061 0.0033 'International Tables Vol C Tables 4.2.6.8 and 6.1.1.4'
O O 0.0106 0.0060 'International Tables Vol C Tables 4.2.6.8 and 6.1.1.4'
Cd Cd -0.8075 1.2024 'International Tables Vol C Tables 4.2.6.8 and 6.1.1.4'

loop_
_geom_angle_atom_site_label_1
_geom_angle_atom_site_label_2
_geom_angle_atom_site_label_3
_geom_angle_site_symmetry_1
_geom_angle_site_symmetry_3
_geom_angle
_geom_angle_publ_flag
O2 Cd1 O2 3_765 . 180.00(8) no
O2 Cd1 N6 3_765 3_665 90.38(10) no
O2 Cd1 N6 . 3_665 89.62(10) y
O2 Cd1 N6 3_765 1_655 89.62(10) no
O2 Cd1 N6 . 1_655 90.38(10) y
N6 Cd1 N6 3_665 1_655 180.0 no
O2 Cd1 N3 3_765 3_765 93.35(10) no
O2 Cd1 N3 . 3_765 86.65(10) y
N6 Cd1 N3 3_665 3_765 91.65(10) no
N6 Cd1 N3 1_655 3_765 88.35(10) no
O2 Cd1 N3 3_765 . 86.65(10) no
O2 Cd1 N3 . . 93.35(10) y
N6 Cd1 N3 3_665 . 88.35(10) y
N6 Cd1 N3 1_655 . 91.65(10) y
N3 Cd1 N3 3_765 . 180.00(12) no
O1 C1 C6 . . 122.9(3) ?
O1 C1 C2 . . 116.6(3) ?
C6 C1 C2 . . 120.4(3) ?
C3 C2 C1 . . 119.0(3) ?
C3 C2 C10 . . 120.7(3) ?
C1 C2 C10 . . 120.3(3) ?
C4 C3 C2 . . 122.7(3) ?
C4 C3 H3 . . 118.7 ?
C2 C3 H3 . . 118.7 ?
C3 C4 C5 . . 116.5(3) ?
C3 C4 C13 . . 122.6(3) ?
C5 C4 C13 . . 120.9(3) ?
C4 C5 C6 . . 123.0(3) ?
C4 C5 H5 . . 118.5 ?
C6 C5 H5 . . 118.5 ?
C1 C6 C5 . . 118.4(3) ?
C1 C6 C7 . . 122.0(3) ?
C5 C6 C7 . . 119.4(3) ?
N1 C7 C6 . . 114.7(3) ?
N1 C7 H7A . . 108.6 ?
C6 C7 H7A . . 108.6 ?
N1 C7 H7B . . 108.6 ?
C6 C7 H7B . . 108.6 ?
H7A C7 H7B . . 107.6 ?
N1 C8 N3 . . 110.6(3) ?
N1 C8 H8 . . 124.7 ?
N3 C8 H8 . . 124.7 ?
N2 C9 N3 . . 114.6(3) ?
N2 C9 H9 . . 122.7 ?
N3 C9 H9 . . 122.7 ?
N4 C10 C2 . . 111.9(3) ?
N4 C10 H10A . . 109.2 ?
C2 C10 H10A . . 109.2 ?
N4 C10 H10B . . 109.2 ?
C2 C10 H10B . . 109.2 ?
H10A C10 H10B . . 107.9 ?
N4 C11 N6 . . 111.0(3) ?
N4 C11 H11 . . 124.5 ?
N6 C11 H11 . . 124.5 ?
N5 C12 N6 . . 114.7(3) ?
N5 C12 H12 . . 122.7 ?
N6 C12 H12 . . 122.7 ?
C14 C13 C16 . . 107.7(3) ?
C14 C13 C15 . . 107.6(3) ?
C16 C13 C15 . . 110.5(3) ?
C14 C13 C4 . . 111.9(3) ?
C16 C13 C4 . . 109.4(3) ?
C15 C13 C4 . . 109.7(3) ?
C13 C14 H14A . . 109.5 ?
C13 C14 H14B . . 109.5 ?
H14A C14 H14B . . 109.5 ?
C13 C14 H14C . . 109.5 ?
H14A C14 H14C . . 109.5 ?
H14B C14 H14C . . 109.5 ?
C13 C15 H15A . . 109.5 ?
C13 C15 H15B . . 109.5 ?
H15A C15 H15B . . 109.5 ?
C13 C15 H15C . . 109.5 ?
H15A C15 H15C . . 109.5 ?
H15B C15 H15C . . 109.5 ?
C13 C16 H16A . . 109.5 ?
C13 C16 H16B . . 109.5 ?
H16A C16 H16B . . 109.5 ?
C13 C16 H16C . . 109.5 ?
H16A C16 H16C . . 109.5 ?
H16B C16 H16C . . 109.5 ?
C8 N1 N2 . . 109.3(3) ?
C8 N1 C7 . . 130.0(3) ?
N2 N1 C7 . . 120.6(3) ?
C9 N2 N1 . . 102.7(3) ?
C8 N3 C9 . . 102.8(3) ?
C8 N3 Cd1 . . 133.2(2) ?
C9 N3 Cd1 . . 123.6(2) ?
C11 N4 N5 . . 109.5(3) ?
C11 N4 C10 . . 129.6(3) ?
N5 N4 C10 . . 120.8(3) ?
C12 N5 N4 . . 102.3(3) ?
C11 N6 C12 . . 102.4(3) ?
C11 N6 Cd1 . 1_455 125.4(2) ?
C12 N6 Cd1 . 1_455 131.7(2) ?
O4 N7 O5 . . 133.1(7) ?
O4 N7 O6 . . 114.0(7) ?
O5 N7 O6 . . 111.5(6) ?
C1 O1 H1 . . 109.5 ?
Cd1 O2 H2A . . 111.9 ?
Cd1 O2 H2B . . 106.5 ?
H2A O2 H2B . . 112.2 ?
H3B O3 H3C . . 109.5 ?

loop_
_geom_bond_atom_site_label_1
_geom_bond_atom_site_label_2
_geom_bond_site_symmetry_2
_geom_bond_distance
_geom_bond_publ_flag
Cd1 O2 3_765 2.287(3) no
Cd1 O2 . 2.287(3) y
Cd1 N6 3_665 2.295(3) no
Cd1 N6 1_655 2.295(3) y
Cd1 N3 3_765 2.395(3) no
Cd1 N3 . 2.395(3) y
C1 O1 . 1.374(4) ?
C1 C6 . 1.383(4) ?
C1 C2 . 1.389(4) ?
C2 C3 . 1.382(5) ?
C2 C10 . 1.505(5) ?
C3 C4 . 1.380(4) ?
C3 H3 . 0.9300 ?
C4 C5 . 1.387(5) ?
C4 C13 . 1.532(5) ?
C5 C6 . 1.388(4) ?
C5 H5 . 0.9300 ?
C6 C7 . 1.502(4) ?
C7 N1 . 1.469(4) ?
C7 H7A . 0.9700 ?
C7 H7B . 0.9700 ?
C8 N1 . 1.315(4) ?
C8 N3 . 1.318(4) ?
C8 H8 . 0.9300 ?
C9 N2 . 1.307(4) ?
C9 N3 . 1.338(4) ?
C9 H9 . 0.9300 ?
C10 N4 . 1.465(4) ?
C10 H10A . 0.9700 ?
C10 H10B . 0.9700 ?
C11 N4 . 1.307(4) ?
C11 N6 . 1.311(4) ?
C11 H11 . 0.9300 ?
C12 N5 . 1.312(5) ?
C12 N6 . 1.332(4) ?
C12 H12 . 0.9300 ?
C13 C14 . 1.518(5) ?
C13 C16 . 1.524(5) ?
C13 C15 . 1.531(5) ?
C14 H14A . 0.9600 ?
C14 H14B . 0.9600 ?
C14 H14C . 0.9600 ?
C15 H15A . 0.9600 ?
C15 H15B . 0.9600 ?
C15 H15C . 0.9600 ?
C16 H16A . 0.9600 ?
C16 H16B . 0.9600 ?
C16 H16C . 0.9600 ?
N1 N2 . 1.353(4) ?
N4 N5 . 1.343(4) ?
N6 Cd1 1_455 2.295(3) ?
N7 O4 . 1.099(6) ?
N7 O5 . 1.170(6) ?
N7 O6 . 1.225(6) ?
O1 H1 . 0.8200 ?
O2 H2A . 0.8500 ?
O2 H2B . 0.8500 ?
O3 H3B . 0.8500 ?
O3 H3C . 0.8499 ?

loop_
_geom_hbond_atom_site_label_D
_geom_hbond_atom_site_label_H
_geom_hbond_atom_site_label_A
_geom_hbond_site_symmetry_A
_geom_hbond_distance_DH
_geom_hbond_distance_HA
_geom_hbond_distance_DA
_geom_hbond_angle_DHA
O1 H1 N1 . 0.82 2.61 3.247(4) 135.0
O1 H1 N2 . 0.82 1.99 2.777(4) 161.0
C8 H8 O6 . 0.93 2.48 3.150(8) 129.0
O2 H2A O3 1_655 0.85 1.86 2.692(4) 164.0
O2 H2B O4 2_755 0.85 2.13 2.951(7) 164.0
O2 H2B O6 2_755 0.85 2.51 3.070(7) 124.0
O3 H3B N5 1_565 0.85 2.42 2.920(5) 118.0
O3 H3C O5 1_465 0.85 2.32 3.163(7) 169.0
C7 H7B O3 2_645 0.97 2.60 3.501(5) 155.0
C8 H8 O4 2_755 0.93 2.22 2.996(7) 140.0
C12 H12 O5 1_455 0.93 2.41 3.149(7) 136.0
